data_4113957
loop_
_publ_author_name
'David A. Evans'
'C. Wade Downey'
'Jed L. Hubbs'

_publ_section_title
;
 Ni(II) Bis(oxazoline)-Catalyzed Enantioselective Syn Aldol Reactions of
 N-Propionylthiazolidinethiones in the Presence of Silyl Triflates
;
_journal_name_full 'Journal of the American Chemical Society'
_journal_page_first 8706
_journal_page_last 8707
_journal_paper_doi 10.1021/ja035509j
_journal_volume 125
_journal_year 2003
_chemical_formula_sum 'C17 H17 N O2 S2'
_chemical_formula_weight 331.44
_chemical_name_systematic
; 
 ? 
;
_space_group_IT_number 19
_symmetry_cell_setting orthorhombic
_symmetry_space_group_name_Hall 'P 2ac 2ab'
_symmetry_space_group_name_H-M 'P 21 21 21'
_atom_sites_solution_hydrogens geom
_atom_sites_solution_primary direct
_atom_sites_solution_secondary difmap
_audit_creation_method SHELXL-97
_cell_angle_alpha 90.00
_cell_angle_beta 90.00
_cell_angle_gamma 90.00
_cell_formula_units_Z 4
_cell_length_a 9.0460(13)
_cell_length_b 12.5033(18)
_cell_length_c 14.244(2)
_cell_measurement_temperature 193(2)
_cell_volume 1611.1(4)
_computing_cell_refinement 'Bruker SMART'
_computing_data_collection 'Bruker SMART'
_computing_data_reduction 'Bruker SAINT'
_computing_molecular_graphics 'Bruker SHELXTL'
_computing_publication_material 'Bruker SHELXTL'
_computing_structure_refinement 'SHELXL-97 (Sheldrick, 1997)'
_computing_structure_solution 'SHELXS-97 (Sheldrick, 1990)'
_diffrn_ambient_temperature 193(2)
_diffrn_measured_fraction_theta_full 1.000
_diffrn_measured_fraction_theta_max 1.000
_diffrn_measurement_device_type 'CCD area detector'
_diffrn_measurement_method 'phi and omega scans'
_diffrn_radiation_monochromator graphite
_diffrn_radiation_source 'fine-focus sealed tube'
_diffrn_radiation_type MoK\a
_diffrn_radiation_wavelength 0.71073
_diffrn_reflns_av_R_equivalents 0.0313
_diffrn_reflns_av_sigmaI/netI 0.0301
_diffrn_reflns_limit_h_max 11
_diffrn_reflns_limit_h_min -12
_diffrn_reflns_limit_k_max 16
_diffrn_reflns_limit_k_min -15
_diffrn_reflns_limit_l_max 10
_diffrn_reflns_limit_l_min -18
_diffrn_reflns_number 11727
_diffrn_reflns_theta_full 28.31
_diffrn_reflns_theta_max 28.31
_diffrn_reflns_theta_min 2.17
_exptl_absorpt_coefficient_mu 0.336
_exptl_absorpt_correction_type none
_exptl_crystal_colour yellow
_exptl_crystal_density_diffrn 1.366
_exptl_crystal_description shard
_exptl_crystal_F_000 696
_exptl_crystal_size_max 0.26
_exptl_crystal_size_mid 0.42
_exptl_crystal_size_min 0.44
_refine_diff_density_max 0.440
_refine_diff_density_min -0.160
_refine_diff_density_rms 0.056
_refine_ls_abs_structure_details 'Flack H D (1983), Acta Cryst. A39, 876-881'
_refine_ls_abs_structure_Flack -0.04(7)
_refine_ls_extinction_method none
_refine_ls_goodness_of_fit_ref 1.019
_refine_ls_hydrogen_treatment mixed
_refine_ls_matrix_type full
_refine_ls_number_parameters 199
_refine_ls_number_reflns 3996
_refine_ls_number_restraints 0
_refine_ls_restrained_S_all 1.019
_refine_ls_R_factor_all 0.0443
_refine_ls_R_factor_gt 0.0405
_refine_ls_shift/su_max 0.001
_refine_ls_shift/su_mean 0.000
_refine_ls_structure_factor_coef Fsqd
_refine_ls_weighting_details 'calc w=1/[\s^2^(Fo^2^)+(0.0761P)^2^+0.0000P] where P=(Fo^2^+2Fc^2^)/3'
_refine_ls_weighting_scheme calc
_refine_ls_wR_factor_gt 0.1086
_refine_ls_wR_factor_ref 0.1112
_reflns_number_gt 3633
_reflns_number_total 3996
_reflns_threshold_expression >2sigma(I)
_cod_data_source_file ja035509jsi20030407_021301.cif
_cod_data_source_block cwd113t
_cod_database_code 4113957

loop_
_symmetry_equiv_pos_as_xyz
'x, y, z'
'-x+1/2, -y, z+1/2'
'-x, y+1/2, -z+1/2'
'x+1/2, -y+1/2, -z'

loop_
_atom_site_label
_atom_site_type_symbol
_atom_site_fract_x
_atom_site_fract_y
_atom_site_fract_z
_atom_site_U_iso_or_equiv
_atom_site_adp_type
_atom_site_occupancy
_atom_site_symmetry_multiplicity
_atom_site_calc_flag
_atom_site_refinement_flags
S1 S -0.01939(7) -0.13905(4) -0.63357(3) 0.04412(16) Uani 1 1 d .
S2 S 0.01537(8) -0.24512(4) -0.44989(4) 0.05283(18) Uani 1 1 d .
N1 N 0.15153(16) -0.07190(12) -0.48799(10) 0.0280(3) Uani 1 1 d .
O2 O -0.08332(19) 0.23784(12) -0.53879(13) 0.0519(4) Uani 1 1 d .
H2A H -0.0926 0.2995 -0.5161 0.078 Uiso 1 1 calc R
O1 O 0.32330(15) 0.05585(12) -0.50694(11) 0.0405(3) Uani 1 1 d .
C5 C 0.0864(2) 0.09972(15) -0.57082(13) 0.0321(4) Uani 1 1 d .
H5A H -0.0028 0.0569 -0.5884 0.039 Uiso 1 1 calc R
C1 C 0.0519(2) -0.14163(15) -0.52763(13) 0.0325(4) Uani 1 1 d .
C8 C 0.0176(2) 0.14318(15) -0.39841(14) 0.0358(4) Uani 1 1 d .
C3 C 0.2313(2) -0.11439(15) -0.40550(13) 0.0337(4) Uani 1 1 d .
H3A H 0.2610 -0.0555 -0.3631 0.040 Uiso 1 1 calc R
H3B H 0.3211 -0.1535 -0.4255 0.040 Uiso 1 1 calc R
C4 C 0.19803(19) 0.02760(14) -0.52384(13) 0.0284(4) Uani 1 1 d .
C9 C -0.1028(2) 0.07594(17) -0.37393(15) 0.0389(4) Uani 1 1 d .
C15 C 0.0029(3) 0.0531(2) -0.21710(17) 0.0549(6) Uani 1 1 d .
H15A H -0.0009 0.0223 -0.1562 0.066 Uiso 1 1 calc R
C14 C -0.1128(3) 0.03012(18) -0.28422(17) 0.0470(5) Uani 1 1 d .
C6 C 0.1515(3) 0.15103(19) -0.65856(15) 0.0468(5) Uani 1 1 d .
H6A H 0.1787 0.0951 -0.7036 0.070 Uiso 1 1 calc R
H6B H 0.2396 0.1923 -0.6416 0.070 Uiso 1 1 calc R
H6C H 0.0781 0.1987 -0.6870 0.070 Uiso 1 1 calc R
C2 C 0.1250(2) -0.18899(16) -0.35645(14) 0.0359(4) Uani 1 1 d .
H2B H 0.0620 -0.1494 -0.3115 0.043 Uiso 1 1 calc R
H2C H 0.1790 -0.2458 -0.3222 0.043 Uiso 1 1 calc R
C10 C -0.2202(2) 0.04991(19) -0.4400(2) 0.0501(6) Uani 1 1 d .
H10A H -0.2188 0.0798 -0.5013 0.060 Uiso 1 1 calc R
C7 C 0.0416(2) 0.18679(15) -0.49787(15) 0.0369(4) Uani 1 1 d .
H7A H 0.1234 0.2404 -0.4949 0.044 Uiso 1 1 calc R
C17 C 0.1219(2) 0.16420(19) -0.33140(16) 0.0441(5) Uani 1 1 d .
H17A H 0.2010 0.2113 -0.3462 0.053 Uiso 1 1 calc R
C13 C -0.2279(4) -0.0404(2) -0.2610(2) 0.0657(8) Uani 1 1 d .
H13A H -0.2320 -0.0709 -0.1999 0.079 Uiso 1 1 calc R
C16 C 0.1158(3) 0.1177(2) -0.24031(16) 0.0525(6) Uani 1 1 d .
H16A H 0.1915 0.1324 -0.1959 0.063 Uiso 1 1 calc R
C11 C -0.3312(3) -0.0165(3) -0.4148(2) 0.0636(8) Uani 1 1 d .
H11A H -0.4089 -0.0307 -0.4579 0.076 Uiso 1 1 calc R
C12 C -0.3332(4) -0.0652(3) -0.3248(3) 0.0771(9) Uani 1 1 d .
H12A H -0.4084 -0.1152 -0.3095 0.093 Uiso 1 1 calc R

loop_
_atom_site_aniso_label
_atom_site_aniso_U_11
_atom_site_aniso_U_22
_atom_site_aniso_U_33
_atom_site_aniso_U_23
_atom_site_aniso_U_13
_atom_site_aniso_U_12
S1 0.0602(3) 0.0385(3) 0.0337(2) -0.00032(18) -0.0108(2) -0.0145(2)
S2 0.0805(4) 0.0382(3) 0.0398(3) 0.0084(2) -0.0129(3) -0.0272(3)
N1 0.0279(7) 0.0243(7) 0.0318(8) -0.0017(6) -0.0002(6) 0.0011(6)
O2 0.0492(9) 0.0332(8) 0.0733(12) 0.0021(8) -0.0102(8) 0.0146(7)
O1 0.0312(7) 0.0343(7) 0.0560(9) 0.0045(6) -0.0030(6) -0.0046(6)
C5 0.0342(9) 0.0267(9) 0.0355(9) 0.0026(7) -0.0004(7) 0.0000(7)
C1 0.0403(10) 0.0261(8) 0.0311(9) -0.0003(7) 0.0017(7) -0.0045(7)
C8 0.0352(9) 0.0301(9) 0.0419(10) -0.0064(7) 0.0000(8) 0.0075(8)
C3 0.0344(9) 0.0304(9) 0.0364(9) 0.0010(7) -0.0049(8) 0.0050(7)
C4 0.0299(9) 0.0246(8) 0.0309(9) -0.0028(7) 0.0033(7) 0.0006(7)
C9 0.0394(10) 0.0301(10) 0.0473(11) -0.0012(8) 0.0103(9) 0.0106(8)
C15 0.0699(16) 0.0533(14) 0.0414(11) -0.0037(9) 0.0088(12) 0.0207(13)
C14 0.0575(13) 0.0374(11) 0.0461(12) -0.0026(9) 0.0189(11) 0.0120(10)
C6 0.0618(14) 0.0432(12) 0.0355(10) 0.0075(9) 0.0012(10) 0.0012(11)
C2 0.0462(11) 0.0315(9) 0.0299(9) -0.0011(7) -0.0041(8) 0.0002(8)
C10 0.0330(10) 0.0451(13) 0.0720(16) -0.0139(11) 0.0008(11) -0.0001(9)
C7 0.0384(10) 0.0250(8) 0.0472(11) 0.0040(8) 0.0016(9) 0.0040(7)
C17 0.0410(11) 0.0469(12) 0.0444(11) -0.0129(10) -0.0037(9) 0.0083(9)
C13 0.0717(18) 0.0580(16) 0.0673(17) 0.0067(13) 0.0325(15) 0.0086(14)
C16 0.0546(14) 0.0627(16) 0.0401(11) -0.0205(11) -0.0085(10) 0.0195(12)
C11 0.0369(12) 0.0721(18) 0.082(2) -0.0113(15) 0.0060(12) -0.0102(12)
C12 0.0563(17) 0.074(2) 0.101(3) -0.0053(19) 0.0245(17) -0.0138(15)

loop_
_atom_type_symbol
_atom_type_description
_atom_type_scat_dispersion_real
_atom_type_scat_dispersion_imag
_atom_type_scat_source
C C 0.0033 0.0016 'International Tables Vol C Tables 4.2.6.8 and 6.1.1.4'
H H 0.0000 0.0000 'International Tables Vol C Tables 4.2.6.8 and 6.1.1.4'
N N 0.0061 0.0033 'International Tables Vol C Tables 4.2.6.8 and 6.1.1.4'
O O 0.0106 0.0060 'International Tables Vol C Tables 4.2.6.8 and 6.1.1.4'
S S 0.1246 0.1234 'International Tables Vol C Tables 4.2.6.8 and 6.1.1.4'

loop_
_geom_angle_atom_site_label_1
_geom_angle_atom_site_label_2
_geom_angle_atom_site_label_3
_geom_angle
C1 S2 C2 94.36(9)
C1 N1 C4 127.35(16)
C1 N1 C3 114.74(15)
C4 N1 C3 117.37(15)
C4 C5 C6 110.89(17)
C4 C5 C7 107.19(15)
C6 C5 C7 110.69(16)
N1 C1 S1 128.50(14)
N1 C1 S2 109.62(13)
S1 C1 S2 121.77(11)
C17 C8 C9 118.1(2)
C17 C8 C7 118.58(19)
C9 C8 C7 123.13(18)
N1 C3 C2 106.18(16)
O1 C4 N1 117.70(17)
O1 C4 C5 122.65(18)
N1 C4 C5 119.22(15)
C14 C9 C8 121.0(2)
C14 C9 C10 116.8(2)
C8 C9 C10 122.2(2)
C16 C15 C14 120.5(2)
C9 C14 C13 121.2(3)
C9 C14 C15 118.3(2)
C13 C14 C15 120.4(2)
C3 C2 S2 104.43(13)
C11 C10 C9 120.5(3)
O2 C7 C8 115.18(18)
O2 C7 C5 104.28(16)
C8 C7 C5 113.86(15)
C8 C17 C16 122.1(2)
C12 C13 C14 120.5(3)
C15 C16 C17 120.0(2)
C10 C11 C12 120.9(3)
C13 C12 C11 120.0(3)

loop_
_geom_bond_atom_site_label_1
_geom_bond_atom_site_label_2
_geom_bond_distance
S1 C1 1.6415(19)
S2 C1 1.7348(19)
S2 C2 1.802(2)
N1 C1 1.375(2)
N1 C4 1.409(2)
N1 C3 1.478(2)
O2 C7 1.423(2)
O1 C4 1.211(2)
C5 C4 1.510(3)
C5 C6 1.523(3)
C5 C7 1.559(3)
C8 C17 1.368(3)
C8 C9 1.419(3)
C8 C7 1.533(3)
C3 C2 1.511(3)
C9 C14 1.403(3)
C9 C10 1.456(3)
C15 C16 1.343(4)
C15 C14 1.446(4)
C14 C13 1.405(4)
C10 C11 1.351(4)
C17 C16 1.423(3)
C13 C12 1.353(5)
C11 C12 1.419(5)

loop_
_geom_torsion_atom_site_label_1
_geom_torsion_atom_site_label_2
_geom_torsion_atom_site_label_3
_geom_torsion_atom_site_label_4
_geom_torsion
C4 N1 C1 S1 10.9(3)
C3 N1 C1 S1 -160.37(15)
C4 N1 C1 S2 -172.88(14)
C3 N1 C1 S2 15.82(19)
C2 S2 C1 N1 4.51(15)
C2 S2 C1 S1 -179.00(13)
C1 N1 C3 C2 -32.5(2)
C4 N1 C3 C2 155.24(15)
C1 N1 C4 O1 -148.12(19)
C3 N1 C4 O1 23.0(2)
C1 N1 C4 C5 39.2(3)
C3 N1 C4 C5 -149.69(16)
C6 C5 C4 O1 49.2(3)
C7 C5 C4 O1 -71.7(2)
C6 C5 C4 N1 -138.48(18)
C7 C5 C4 N1 100.59(19)
C17 C8 C9 C14 -1.5(3)
C7 C8 C9 C14 174.11(18)
C17 C8 C9 C10 179.27(18)
C7 C8 C9 C10 -5.1(3)
C8 C9 C14 C13 -177.0(2)
C10 C9 C14 C13 2.2(3)
C8 C9 C14 C15 0.0(3)
C10 C9 C14 C15 179.24(19)
C16 C15 C14 C9 0.7(3)
C16 C15 C14 C13 177.8(2)
N1 C3 C2 S2 32.38(17)
C1 S2 C2 C3 -21.93(14)
C14 C9 C10 C11 -0.8(3)
C8 C9 C10 C11 178.4(2)
C17 C8 C7 O2 -133.23(19)
C9 C8 C7 O2 51.2(2)
C17 C8 C7 C5 106.4(2)
C9 C8 C7 C5 -69.2(2)
C4 C5 C7 O2 -168.63(15)
C6 C5 C7 O2 70.3(2)
C4 C5 C7 C8 -42.3(2)
C6 C5 C7 C8 -163.34(18)
C9 C8 C17 C16 2.4(3)
C7 C8 C17 C16 -173.41(19)
C9 C14 C13 C12 -0.5(4)
C15 C14 C13 C12 -177.5(3)
C14 C15 C16 C17 0.1(3)
C8 C17 C16 C15 -1.8(3)
C9 C10 C11 C12 -2.2(4)
C14 C13 C12 C11 -2.6(5)
C10 C11 C12 C13 4.0(5)
